data_7030421
loop_
_publ_author_name
'Wang, Peng'
'Ahmadpour, Faraz'
'Kolodiazhnyi, Taras'
'Kracher, Alfred'
'Cranswick, Lachlan M. D.'
'Mozharivskyj, Yurij'

_publ_section_title
;
 Composition, structure, bonding and thermoelectric properties of
 &quot;CuT2P3&quot; and &quot;CuT4P3&quot;, members of the T(1-x)(CuP3)x
 series with T being Si and Ge.
;
_journal_issue 4
_journal_name_full 'Dalton transactions (Cambridge, England : 2003)'
_journal_page_first 1105
_journal_page_last 1112
_journal_paper_doi 10.1039/b914555a
_journal_volume 39
_journal_year 2010
_chemical_formula_sum 'Cu1.08 P3 Si3.92'
_chemical_formula_weight 271.65
_chemical_name_systematic
;
?
;
_space_group_IT_number 216
_symmetry_cell_setting cubic
_symmetry_space_group_name_Hall 'F -4 2 3'
_symmetry_space_group_name_H-M 'F -4 3 m'
_atom_sites_solution_primary direct
_atom_sites_solution_secondary difmap
_audit_creation_method SHELXL-97
_cell_angle_alpha 90.00
_cell_angle_beta 90.00
_cell_angle_gamma 90.00
_cell_formula_units_Z 1
_cell_length_a 5.2413(16)
_cell_length_b 5.2413(16)
_cell_length_c 5.2413(16)
_cell_measurement_reflns_used 1046
_cell_measurement_temperature 293(2)
_cell_measurement_theta_max 33.99
_cell_measurement_theta_min 6.74
_cell_volume 143.98(8)
_computing_cell_refinement X-Area
_computing_data_collection X-Area
_computing_data_reduction X-Red32
_computing_publication_material 'SHELXL-97 (Sheldrick, 1997)'
_computing_structure_refinement 'SHELXL-97 (Sheldrick, 1997)'
_computing_structure_solution 'SHELXS-97 (Sheldrick, 1990)'
_diffrn_ambient_temperature 293(2)
_diffrn_measured_fraction_theta_full 1.000
_diffrn_measured_fraction_theta_max 1.000
_diffrn_measurement_device_type 'STOE IPDSII'
_diffrn_measurement_method 'omega scan'
_diffrn_radiation_monochromator graphite
_diffrn_radiation_source 'fine-focus sealed tube'
_diffrn_radiation_type MoK\a
_diffrn_radiation_wavelength 0.71073
_diffrn_reflns_av_R_equivalents 0.0793
_diffrn_reflns_av_sigmaI/netI 0.0227
_diffrn_reflns_limit_h_max 8
_diffrn_reflns_limit_h_min -8
_diffrn_reflns_limit_k_max 8
_diffrn_reflns_limit_k_min -8
_diffrn_reflns_limit_l_max 8
_diffrn_reflns_limit_l_min -8
_diffrn_reflns_number 1046
_diffrn_reflns_theta_full 33.99
_diffrn_reflns_theta_max 33.99
_diffrn_reflns_theta_min 6.74
_exptl_absorpt_coefficient_mu 5.584
_exptl_absorpt_correction_T_max 0.8360
_exptl_absorpt_correction_T_min 0.5563
_exptl_absorpt_correction_type numerical
_exptl_absorpt_process_details X-Red
_exptl_crystal_colour black
_exptl_crystal_density_diffrn 3.133
_exptl_crystal_density_method 'not measured'
_exptl_crystal_description Plate
_exptl_crystal_F_000 131
_exptl_crystal_size_max 0.111
_exptl_crystal_size_mid 0.050
_exptl_crystal_size_min 0.044
_refine_diff_density_max 0.134
_refine_diff_density_min -0.157
_refine_diff_density_rms 0.038
_refine_ls_abs_structure_details 'Flack H D (1983), Acta Cryst. A39, 876-881'
_refine_ls_abs_structure_Flack -0.04(4)
_refine_ls_extinction_coef 0.103(10)
_refine_ls_extinction_expression Fc^*^=kFc[1+0.001xFc^2^\l^3^/sin(2\q)]^-1/4^
_refine_ls_extinction_method SHELXL
_refine_ls_goodness_of_fit_ref 0.878
_refine_ls_matrix_type full
_refine_ls_number_parameters 5
_refine_ls_number_reflns 48
_refine_ls_number_restraints 0
_refine_ls_restrained_S_all 0.878
_refine_ls_R_factor_all 0.0110
_refine_ls_R_factor_gt 0.0086
_refine_ls_shift/su_max 0.000
_refine_ls_shift/su_mean 0.000
_refine_ls_structure_factor_coef Fsqd
_refine_ls_weighting_details 'calc w=1/[\s^2^(Fo^2^)+(0.0000P)^2^+0.0000P] where P=(Fo^2^+2Fc^2^)/3'
_refine_ls_weighting_scheme calc
_refine_ls_wR_factor_gt 0.0150
_refine_ls_wR_factor_ref 0.0153
_reflns_number_gt 43
_reflns_number_total 48
_reflns_threshold_expression >2sigma(I)
_cod_data_source_file b914555a.txt
_cod_data_source_block Cu1
_cod_original_sg_symbol_H-M F-43m
_cod_database_code 7030421

loop_
_symmetry_equiv_pos_as_xyz
'x, y, z'
'-x, -y, z'
'-x, y, -z'
'x, -y, -z'
'z, x, y'
'z, -x, -y'
'-z, -x, y'
'-z, x, -y'
'y, z, x'
'-y, z, -x'
'y, -z, -x'
'-y, -z, x'
'y, x, z'
'-y, -x, z'
'y, -x, -z'
'-y, x, -z'
'x, z, y'
'-x, z, -y'
'-x, -z, y'
'x, -z, -y'
'z, y, x'
'z, -y, -x'
'-z, y, -x'
'-z, -y, x'
'x, y+1/2, z+1/2'
'-x, -y+1/2, z+1/2'
'-x, y+1/2, -z+1/2'
'x, -y+1/2, -z+1/2'
'z, x+1/2, y+1/2'
'z, -x+1/2, -y+1/2'
'-z, -x+1/2, y+1/2'
'-z, x+1/2, -y+1/2'
'y, z+1/2, x+1/2'
'-y, z+1/2, -x+1/2'
'y, -z+1/2, -x+1/2'
'-y, -z+1/2, x+1/2'
'y, x+1/2, z+1/2'
'-y, -x+1/2, z+1/2'
'y, -x+1/2, -z+1/2'
'-y, x+1/2, -z+1/2'
'x, z+1/2, y+1/2'
'-x, z+1/2, -y+1/2'
'-x, -z+1/2, y+1/2'
'x, -z+1/2, -y+1/2'
'z, y+1/2, x+1/2'
'z, -y+1/2, -x+1/2'
'-z, y+1/2, -x+1/2'
'-z, -y+1/2, x+1/2'
'x+1/2, y, z+1/2'
'-x+1/2, -y, z+1/2'
'-x+1/2, y, -z+1/2'
'x+1/2, -y, -z+1/2'
'z+1/2, x, y+1/2'
'z+1/2, -x, -y+1/2'
'-z+1/2, -x, y+1/2'
'-z+1/2, x, -y+1/2'
'y+1/2, z, x+1/2'
'-y+1/2, z, -x+1/2'
'y+1/2, -z, -x+1/2'
'-y+1/2, -z, x+1/2'
'y+1/2, x, z+1/2'
'-y+1/2, -x, z+1/2'
'y+1/2, -x, -z+1/2'
'-y+1/2, x, -z+1/2'
'x+1/2, z, y+1/2'
'-x+1/2, z, -y+1/2'
'-x+1/2, -z, y+1/2'
'x+1/2, -z, -y+1/2'
'z+1/2, y, x+1/2'
'z+1/2, -y, -x+1/2'
'-z+1/2, y, -x+1/2'
'-z+1/2, -y, x+1/2'
'x+1/2, y+1/2, z'
'-x+1/2, -y+1/2, z'
'-x+1/2, y+1/2, -z'
'x+1/2, -y+1/2, -z'
'z+1/2, x+1/2, y'
'z+1/2, -x+1/2, -y'
'-z+1/2, -x+1/2, y'
'-z+1/2, x+1/2, -y'
'y+1/2, z+1/2, x'
'-y+1/2, z+1/2, -x'
'y+1/2, -z+1/2, -x'
'-y+1/2, -z+1/2, x'
'y+1/2, x+1/2, z'
'-y+1/2, -x+1/2, z'
'y+1/2, -x+1/2, -z'
'-y+1/2, x+1/2, -z'
'x+1/2, z+1/2, y'
'-x+1/2, z+1/2, -y'
'-x+1/2, -z+1/2, y'
'x+1/2, -z+1/2, -y'
'z+1/2, y+1/2, x'
'z+1/2, -y+1/2, -x'
'-z+1/2, y+1/2, -x'
'-z+1/2, -y+1/2, x'

loop_
_atom_site_label
_atom_site_type_symbol
_atom_site_fract_x
_atom_site_fract_y
_atom_site_fract_z
_atom_site_U_iso_or_equiv
_atom_site_adp_type
_atom_site_occupancy
_atom_site_symmetry_multiplicity
_atom_site_calc_flag
_atom_site_refinement_flags
Cu1 Cu 0.0000 0.0000 0.0000 0.0083(3) Uani 0.271(7) 24 d SP
Si1 Si 0.0000 0.0000 0.0000 0.0083(3) Uani 0.729(7) 24 d SP
P2 P 0.2500 0.2500 0.2500 0.0081(4) Uani 0.75 24 d SP
Si2 Si 0.2500 0.2500 0.2500 0.0081(4) Uani 0.25 24 d SP

loop_
_atom_site_aniso_label
_atom_site_aniso_U_11
_atom_site_aniso_U_22
_atom_site_aniso_U_33
_atom_site_aniso_U_23
_atom_site_aniso_U_13
_atom_site_aniso_U_12
Cu1 0.0083(3) 0.0083(3) 0.0083(3) 0.000 0.000 0.000
Si1 0.0083(3) 0.0083(3) 0.0083(3) 0.000 0.000 0.000
P2 0.0081(4) 0.0081(4) 0.0081(4) 0.000 0.000 0.000
Si2 0.0081(4) 0.0081(4) 0.0081(4) 0.000 0.000 0.000

loop_
_atom_type_symbol
_atom_type_description
_atom_type_scat_dispersion_real
_atom_type_scat_dispersion_imag
_atom_type_scat_source
Si Si 0.0817 0.0704 'International Tables Vol C Tables 4.2.6.8 and 6.1.1.4'
P P 0.1023 0.0942 'International Tables Vol C Tables 4.2.6.8 and 6.1.1.4'
Cu Cu 0.3201 1.2651 'International Tables Vol C Tables 4.2.6.8 and 6.1.1.4'

loop_
_geom_angle_atom_site_label_1
_geom_angle_atom_site_label_2
_geom_angle_atom_site_label_3
_geom_angle
_geom_angle_site_symmetry_1
_geom_angle_site_symmetry_3
Si2 Cu1 P2 0.0 . .
Si2 Cu1 Si2 109.5 . 73_445
P2 Cu1 Si2 109.5 . 73_445
Si2 Cu1 P2 109.5 . 25_544
P2 Cu1 P2 109.5 . 25_544
Si2 Cu1 P2 109.5 73_445 25_544
Si2 Cu1 P2 109.5 . 49_454
P2 Cu1 P2 109.5 . 49_454
Si2 Cu1 P2 109.5 73_445 49_454
P2 Cu1 P2 109.5 25_544 49_454
Si2 Cu1 P2 109.5 . 73_445
P2 Cu1 P2 109.5 . 73_445
Si2 Cu1 P2 0.0 73_445 73_445
P2 Cu1 P2 109.5 25_544 73_445
P2 Cu1 P2 109.5 49_454 73_445
Si2 Cu1 Si2 109.5 . 25_544
P2 Cu1 Si2 109.5 . 25_544
Si2 Cu1 Si2 109.5 73_445 25_544
P2 Cu1 Si2 0.0 25_544 25_544
P2 Cu1 Si2 109.5 49_454 25_544
P2 Cu1 Si2 109.5 73_445 25_544
Si2 Cu1 Si2 109.5 . 49_454
P2 Cu1 Si2 109.5 . 49_454
Si2 Cu1 Si2 109.5 73_445 49_454
P2 Cu1 Si2 109.5 25_544 49_454
P2 Cu1 Si2 0.0 49_454 49_454
P2 Cu1 Si2 109.5 73_445 49_454
Si2 Cu1 Si2 109.5 25_544 49_454
Si2 Si1 P2 0.0 . .
Si2 Si1 Si2 109.5 . 73_445
P2 Si1 Si2 109.5 . 73_445
Si2 Si1 P2 109.5 . 25_544
P2 Si1 P2 109.5 . 25_544
Si2 Si1 P2 109.5 73_445 25_544
Si2 Si1 P2 109.5 . 49_454
P2 Si1 P2 109.5 . 49_454
Si2 Si1 P2 109.5 73_445 49_454
P2 Si1 P2 109.5 25_544 49_454
Si2 Si1 P2 109.5 . 73_445
P2 Si1 P2 109.5 . 73_445
Si2 Si1 P2 0.0 73_445 73_445
P2 Si1 P2 109.5 25_544 73_445
P2 Si1 P2 109.5 49_454 73_445
Si2 Si1 Si2 109.5 . 25_544
P2 Si1 Si2 109.5 . 25_544
Si2 Si1 Si2 109.5 73_445 25_544
P2 Si1 Si2 0.0 25_544 25_544
P2 Si1 Si2 109.5 49_454 25_544
P2 Si1 Si2 109.5 73_445 25_544
Si2 Si1 Si2 109.5 . 49_454
P2 Si1 Si2 109.5 . 49_454
Si2 Si1 Si2 109.5 73_445 49_454
P2 Si1 Si2 109.5 25_544 49_454
P2 Si1 Si2 0.0 49_454 49_454
P2 Si1 Si2 109.5 73_445 49_454
Si2 Si1 Si2 109.5 25_544 49_454
Si1 P2 Cu1 0.0 . .
Si1 P2 Si1 109.5 . 73
Cu1 P2 Si1 109.5 . 73
Si1 P2 Cu1 109.5 . 25
Cu1 P2 Cu1 109.5 . 25
Si1 P2 Cu1 109.5 73 25
Si1 P2 Cu1 109.5 . 49
Cu1 P2 Cu1 109.5 . 49
Si1 P2 Cu1 109.5 73 49
Cu1 P2 Cu1 109.5 25 49
Si1 P2 Cu1 109.5 . 73
Cu1 P2 Cu1 109.5 . 73
Si1 P2 Cu1 0.0 73 73
Cu1 P2 Cu1 109.5 25 73
Cu1 P2 Cu1 109.5 49 73
Si1 P2 Si1 109.5 . 25
Cu1 P2 Si1 109.5 . 25
Si1 P2 Si1 109.5 73 25
Cu1 P2 Si1 0.0 25 25
Cu1 P2 Si1 109.5 49 25
Cu1 P2 Si1 109.5 73 25
Si1 P2 Si1 109.5 . 49
Cu1 P2 Si1 109.5 . 49
Si1 P2 Si1 109.5 73 49
Cu1 P2 Si1 109.5 25 49
Cu1 P2 Si1 0.0 49 49
Cu1 P2 Si1 109.5 73 49
Si1 P2 Si1 109.5 25 49
Si1 Si2 Cu1 0.0 . .
Si1 Si2 Si1 109.5 . 73
Cu1 Si2 Si1 109.5 . 73
Si1 Si2 Cu1 109.5 . 25
Cu1 Si2 Cu1 109.5 . 25
Si1 Si2 Cu1 109.5 73 25
Si1 Si2 Cu1 109.5 . 49
Cu1 Si2 Cu1 109.5 . 49
Si1 Si2 Cu1 109.5 73 49
Cu1 Si2 Cu1 109.5 25 49
Si1 Si2 Cu1 109.5 . 73
Cu1 Si2 Cu1 109.5 . 73
Si1 Si2 Cu1 0.0 73 73
Cu1 Si2 Cu1 109.5 25 73
Cu1 Si2 Cu1 109.5 49 73
Si1 Si2 Si1 109.5 . 25
Cu1 Si2 Si1 109.5 . 25
Si1 Si2 Si1 109.5 73 25
Cu1 Si2 Si1 0.0 25 25
Cu1 Si2 Si1 109.5 49 25
Cu1 Si2 Si1 109.5 73 25
Si1 Si2 Si1 109.5 . 49
Cu1 Si2 Si1 109.5 . 49
Si1 Si2 Si1 109.5 73 49
Cu1 Si2 Si1 109.5 25 49
Cu1 Si2 Si1 0.0 49 49
Cu1 Si2 Si1 109.5 73 49
Si1 Si2 Si1 109.5 25 49

loop_
_geom_bond_atom_site_label_1
_geom_bond_atom_site_label_2
_geom_bond_distance
_geom_bond_site_symmetry_2
Cu1 Si2 2.2695(7) .
Cu1 P2 2.2695(7) .
Cu1 Si2 2.2695(7) 73_445
Cu1 P2 2.2695(7) 25_544
Cu1 P2 2.2695(7) 49_454
Cu1 P2 2.2695(7) 73_445
Cu1 Si2 2.2695(7) 25_544
Cu1 Si2 2.2695(7) 49_454
Si1 Si2 2.2695(7) .
Si1 P2 2.2695(7) .
Si1 Si2 2.2695(7) 73_445
Si1 P2 2.2695(7) 25_544
Si1 P2 2.2695(7) 49_454
Si1 P2 2.2695(7) 73_445
Si1 Si2 2.2695(7) 25_544
Si1 Si2 2.2695(7) 49_454
P2 Si1 2.2695(7) 73
P2 Cu1 2.2695(7) 25
P2 Cu1 2.2695(7) 49
P2 Cu1 2.2695(7) 73
P2 Si1 2.2695(7) 25
P2 Si1 2.2695(7) 49
Si2 Si1 2.2695(7) 73
Si2 Cu1 2.2695(7) 25
Si2 Cu1 2.2695(7) 49
Si2 Cu1 2.2695(7) 73
Si2 Si1 2.2695(7) 25
Si2 Si1 2.2695(7) 49
